data_4316308
loop_
_publ_author_name
'Fergus R. Knight'
'Amy L. Fuller'
'Michael B\"uhl'
'Alexandra M. Z. Slawin'
'J. Derek Woollins'

_publ_section_title
;
 Hypervalent Adducts of Chalcogen-Containing peri-Substituted
 Naphthalenes; Reactions of Sulfur, Selenium, and Tellurium with
 Dihalogens
;
_journal_name_full 'Inorganic Chemistry'
_journal_page_first 7577
_journal_page_last 7596
_journal_paper_doi 10.1021/ic101086h
_journal_volume 49
_journal_year 2010
_chemical_formula_moiety 'C56 H43 O2 P2 S2, Br3 '
_chemical_formula_sum 'C56 H43 Br3 O2 P2 S2'
_chemical_formula_weight 1113.73
_space_group_IT_number 2
_symmetry_cell_setting triclinic
_symmetry_Int_Tables_number 2
_symmetry_space_group_name_Hall '-P 1'
_symmetry_space_group_name_H-M 'P -1'
_cell_angle_alpha 83.21(5)
_cell_angle_beta 71.33(4)
_cell_angle_gamma 66.89(4)
_cell_formula_units_Z 1
_cell_length_a 9.1606(13)
_cell_length_b 11.537(3)
_cell_length_c 12.606(4)
_cell_measurement_reflns_used 3850
_cell_measurement_temperature 125.1
_cell_measurement_theta_max 26.4
_cell_measurement_theta_min 1.7
_cell_volume 1160.8(7)
_computing_cell_refinement CrystalClear
_computing_data_collection CrystalClear
_computing_data_reduction CrystalStructure
_computing_publication_material 'CrystalStructure 3.8'
_computing_structure_refinement SHELXL
_computing_structure_solution SIR2004
_diffrn_ambient_temperature 125(2)
_diffrn_detector_area_resol_mean 14.63
_diffrn_measured_fraction_theta_full 0.987
_diffrn_measured_fraction_theta_max 0.987
_diffrn_measurement_device_type 'Rigaku Saturn'
_diffrn_measurement_method \w
_diffrn_radiation_type 'Mo K\a'
_diffrn_radiation_wavelength 0.71075
_diffrn_reflns_av_R_equivalents 0.105
_diffrn_reflns_limit_h_max 10
_diffrn_reflns_limit_h_min -11
_diffrn_reflns_limit_k_max 13
_diffrn_reflns_limit_k_min -14
_diffrn_reflns_limit_l_max 15
_diffrn_reflns_limit_l_min -15
_diffrn_reflns_number 11962
_diffrn_reflns_theta_full 25.00
_diffrn_reflns_theta_max 25.00
_exptl_absorpt_coefficient_mu 2.818
_exptl_absorpt_correction_T_max 0.776
_exptl_absorpt_correction_T_min 0.511
_exptl_absorpt_correction_type multi-scan
_exptl_absorpt_process_details 'Jacobson, R. (1998) Private communication'
_exptl_crystal_colour colorless
_exptl_crystal_density_diffrn 1.593
_exptl_crystal_density_method 'not measured'
_exptl_crystal_description prism
_exptl_crystal_F_000 562.00
_exptl_crystal_size_max 0.12
_exptl_crystal_size_mid 0.09
_exptl_crystal_size_min 0.09
_refine_diff_density_max 0.93
_refine_diff_density_min -0.79
_refine_ls_extinction_method none
_refine_ls_goodness_of_fit_ref 1.241
_refine_ls_hydrogen_treatment refall
_refine_ls_number_parameters 296
_refine_ls_number_reflns 4041
_refine_ls_R_factor_gt 0.1109
_refine_ls_shift/su_max 0.0010
_refine_ls_structure_factor_coef Fsqd
_refine_ls_weighting_details 'w = 1/[\s^2^(Fo^2^)+(0.0063P)^2^+9.3894P] where P=(Fo^2^+2Fc^2^)/3'
_refine_ls_weighting_scheme calc
_refine_ls_wR_factor_ref 0.1854
_reflns_number_gt 3185
_reflns_number_total 4041
_reflns_threshold_expression F^2^>2.0\s(F^2^)
_cod_data_source_file ic101086h_si_015.cif
_cod_data_source_block '__FKDW237A-1'
_cod_original_formula_sum 'C56 H43 Br3 O2 P2 S2 '
_cod_database_code 4316308

loop_
_symmetry_equiv_pos_site_id
_symmetry_equiv_pos_as_xyz
1 +X,+Y,+Z
2 -X,-Y,-Z

loop_
_atom_site_label
_atom_site_type_symbol
_atom_site_fract_x
_atom_site_fract_y
_atom_site_fract_z
_atom_site_U_iso_or_equiv
_atom_site_adp_type
_atom_site_occupancy
_atom_site_symmetry_multiplicity
_atom_site_calc_flag
_atom_site_refinement_flags
_atom_site_disorder_assembly
_atom_site_disorder_group
Br(1) Br 0.13015(16) 0.08060(11) 0.80563(11) 0.0578(4) Uani 1.00 1 d . . .
Br(2) Br 0.0000 0.0000 1.0000 0.0263(3) Uani 1.00 2 d S . .
S(1) S 0.4143(2) 0.2727(2) 0.8008(2) 0.0254(5) Uani 1.00 1 d . . .
P(1) P 0.1415(2) 0.5469(2) 0.8040(2) 0.0209(5) Uani 1.00 1 d . . .
O(1) O 0.0863(6) 0.4692(5) 0.9041(4) 0.0218(14) Uani 1.00 1 d . . .
C(1) C 0.3176(10) 0.5792(8) 0.8047(7) 0.021(2) Uani 1.00 1 d . . .
C(2) C 0.3033(11) 0.7042(8) 0.7866(7) 0.026(2) Uani 1.00 1 d . . .
C(3) C 0.4200(11) 0.7482(9) 0.7959(8) 0.031(2) Uani 1.00 1 d . . .
C(4) C 0.5511(11) 0.6707(8) 0.8313(7) 0.028(2) Uani 1.00 1 d . . .
C(5) C 0.5752(11) 0.5415(9) 0.8519(7) 0.030(2) Uani 1.00 1 d . . .
C(6) C 0.7077(10) 0.4637(8) 0.8939(7) 0.027(2) Uani 1.00 1 d . . .
C(7) C 0.7377(11) 0.3393(9) 0.9154(8) 0.031(2) Uani 1.00 1 d . . .
C(8) C 0.6382(11) 0.2848(8) 0.8907(7) 0.029(2) Uani 1.00 1 d . . .
C(9) C 0.5081(10) 0.3586(8) 0.8475(7) 0.021(2) Uani 1.00 1 d . . .
C(10) C 0.4645(10) 0.4906(8) 0.8334(7) 0.022(2) Uani 1.00 1 d . . .
C(11) C -0.0288(10) 0.6987(8) 0.8112(8) 0.026(2) Uani 1.00 1 d . . .
C(12) C -0.0746(11) 0.7528(8) 0.7176(7) 0.025(2) Uani 1.00 1 d . . .
C(13) C -0.2092(12) 0.8665(8) 0.7255(8) 0.032(2) Uani 1.00 1 d . . .
C(14) C -0.3004(11) 0.9265(8) 0.8280(8) 0.030(2) Uani 1.00 1 d . . .
C(15) C -0.2580(11) 0.8715(8) 0.9227(8) 0.033(2) Uani 1.00 1 d . . .
C(16) C -0.1222(10) 0.7590(7) 0.9161(7) 0.023(2) Uani 1.00 1 d . . .
C(17) C 0.1775(10) 0.4761(7) 0.6741(7) 0.021(2) Uani 1.00 1 d . . .
C(18) C 0.0964(11) 0.3991(8) 0.6695(8) 0.027(2) Uani 1.00 1 d . . .
C(19) C 0.1162(12) 0.3496(9) 0.5698(9) 0.035(2) Uani 1.00 1 d . . .
C(20) C 0.2160(12) 0.3812(9) 0.4717(8) 0.033(2) Uani 1.00 1 d . . .
C(21) C 0.2959(11) 0.4592(9) 0.4729(8) 0.032(2) Uani 1.00 1 d . . .
C(22) C 0.2778(10) 0.5069(8) 0.5740(7) 0.026(2) Uani 1.00 1 d . . .
C(23) C 0.5638(11) 0.2106(8) 0.6698(7) 0.025(2) Uani 1.00 1 d . . .
C(24) C 0.5122(13) 0.1587(9) 0.6022(8) 0.036(2) Uani 1.00 1 d . . .
C(25) C 0.6224(13) 0.1058(9) 0.4971(8) 0.036(2) Uani 1.00 1 d . . .
C(26) C 0.7807(12) 0.1021(8) 0.4629(7) 0.032(2) Uani 1.00 1 d . . .
C(27) C 0.8324(12) 0.1514(8) 0.5322(8) 0.034(2) Uani 1.00 1 d . . .
C(28) C 0.7255(12) 0.2049(8) 0.6328(7) 0.031(2) Uani 1.00 1 d . . .
H(1o) H 0.0000 0.5000 1.0000 0.026 Uiso 1.00 2 c R . .
H(2) H 0.2089 0.7624 0.7670 0.032 Uiso 1.00 1 c R . .
H(3) H 0.4080 0.8330 0.7773 0.037 Uiso 1.00 1 c R . .
H(4) H 0.6263 0.7027 0.8423 0.034 Uiso 1.00 1 c R . .
H(6) H 0.7777 0.4992 0.9075 0.032 Uiso 1.00 1 c R . .
H(7) H 0.8243 0.2897 0.9467 0.037 Uiso 1.00 1 c R . .
H(8) H 0.6599 0.1976 0.9036 0.034 Uiso 1.00 1 c R . .
H(12) H -0.0137 0.7120 0.6468 0.031 Uiso 1.00 1 c R . .
H(13) H -0.2386 0.9033 0.6601 0.038 Uiso 1.00 1 c R . .
H(14) H -0.3915 1.0047 0.8332 0.036 Uiso 1.00 1 c R . .
H(15) H -0.3226 0.9111 0.9935 0.039 Uiso 1.00 1 c R . .
H(16) H -0.0925 0.7230 0.9816 0.028 Uiso 1.00 1 c R . .
H(18) H 0.0256 0.3799 0.7366 0.032 Uiso 1.00 1 c R . .
H(19) H 0.0624 0.2946 0.5678 0.042 Uiso 1.00 1 c R . .
H(20) H 0.2290 0.3481 0.4023 0.039 Uiso 1.00 1 c R . .
H(21) H 0.3631 0.4804 0.4050 0.039 Uiso 1.00 1 c R . .
H(22) H 0.3334 0.5607 0.5757 0.032 Uiso 1.00 1 c R . .
H(24) H 0.4029 0.1585 0.6264 0.043 Uiso 1.00 1 c R . .
H(25) H 0.5854 0.0725 0.4499 0.043 Uiso 1.00 1 c R . .
H(26) H 0.8547 0.0662 0.3923 0.039 Uiso 1.00 1 c R . .
H(27) H 0.9433 0.1480 0.5097 0.041 Uiso 1.00 1 c R . .
H(28) H 0.7635 0.2392 0.6787 0.038 Uiso 1.00 1 c R . .

loop_
_atom_site_aniso_label
_atom_site_aniso_U_11
_atom_site_aniso_U_22
_atom_site_aniso_U_33
_atom_site_aniso_U_12
_atom_site_aniso_U_13
_atom_site_aniso_U_23
Br(1) 0.0620(8) 0.0401(7) 0.0483(8) -0.0054(6) -0.0030(6) -0.0023(5)
Br(2) 0.0293(7) 0.0195(7) 0.0293(8) -0.0078(5) -0.0088(6) -0.0020(5)
S(1) 0.0256(12) 0.0217(12) 0.0241(13) -0.0045(10) -0.0061(10) -0.0015(9)
P(1) 0.0195(12) 0.0228(12) 0.0178(13) -0.0070(10) -0.0037(10) -0.0001(10)
O(1) 0.018(3) 0.022(3) 0.019(3) -0.003(2) -0.001(2) -0.003(2)
C(1) 0.017(4) 0.029(5) 0.018(5) -0.009(3) -0.002(3) -0.004(3)
C(2) 0.027(5) 0.025(5) 0.026(5) -0.009(4) -0.009(4) 0.003(4)
C(3) 0.031(5) 0.031(5) 0.031(6) -0.016(4) -0.001(4) -0.005(4)
C(4) 0.026(5) 0.032(5) 0.029(5) -0.012(4) -0.007(4) -0.010(4)
C(5) 0.028(5) 0.032(5) 0.024(5) -0.004(4) -0.007(4) -0.008(4)
C(6) 0.021(4) 0.033(5) 0.020(5) -0.005(4) -0.001(4) -0.011(4)
C(7) 0.022(5) 0.036(5) 0.027(5) -0.005(4) -0.006(4) -0.001(4)
C(8) 0.034(5) 0.021(5) 0.019(5) 0.001(4) -0.005(4) -0.007(4)
C(9) 0.019(4) 0.022(4) 0.019(5) -0.006(3) -0.000(3) -0.006(3)
C(10) 0.022(4) 0.020(4) 0.018(5) -0.004(3) -0.005(4) 0.002(3)
C(11) 0.014(4) 0.020(4) 0.041(6) -0.006(3) -0.006(4) 0.003(4)
C(12) 0.035(5) 0.027(5) 0.012(4) -0.008(4) -0.008(4) -0.002(3)
C(13) 0.036(5) 0.028(5) 0.035(6) -0.015(4) -0.016(5) 0.015(4)
C(14) 0.029(5) 0.020(5) 0.033(6) -0.001(4) -0.009(4) -0.002(4)
C(15) 0.030(5) 0.027(5) 0.032(6) -0.006(4) -0.001(4) -0.009(4)
C(16) 0.024(4) 0.019(4) 0.019(5) -0.005(3) 0.001(3) -0.004(3)
C(17) 0.020(4) 0.019(4) 0.021(5) -0.001(3) -0.009(4) -0.002(3)
C(18) 0.026(5) 0.025(5) 0.029(5) -0.009(4) -0.009(4) -0.000(4)
C(19) 0.035(5) 0.033(5) 0.042(7) -0.014(4) -0.016(5) -0.004(4)
C(20) 0.036(5) 0.042(6) 0.020(5) -0.010(4) -0.011(4) -0.006(4)
C(21) 0.023(5) 0.035(5) 0.027(6) -0.004(4) -0.001(4) 0.000(4)
C(22) 0.023(5) 0.033(5) 0.023(5) -0.013(4) -0.004(4) -0.002(4)
C(23) 0.027(5) 0.020(4) 0.017(5) -0.004(4) -0.002(4) 0.006(3)
C(24) 0.037(6) 0.030(5) 0.041(6) -0.009(4) -0.014(5) -0.003(4)
C(25) 0.047(6) 0.035(5) 0.021(5) -0.006(5) -0.014(5) -0.003(4)
C(26) 0.037(6) 0.026(5) 0.016(5) -0.005(4) 0.010(4) -0.007(4)
C(27) 0.036(5) 0.026(5) 0.034(6) -0.011(4) -0.003(5) 0.005(4)
C(28) 0.041(6) 0.028(5) 0.018(5) -0.009(4) -0.003(4) -0.002(4)

loop_
_atom_type_symbol
_atom_type_description
_atom_type_scat_dispersion_real
_atom_type_scat_dispersion_imag
_atom_type_scat_source
H H 0.000 0.000
;
International Tables for Crystallography
(1992, Vol. C, Table 6.1.1.4)
;
Br Br -0.290 2.459
;
International Tables for Crystallography
(1992, Vol. C, Tables 4.2.6.8 and 6.1.1.4)
;
P P 0.102 0.094
;
International Tables for Crystallography
(1992, Vol. C, Tables 4.2.6.8 and 6.1.1.4)
;
S S 0.125 0.123
;
International Tables for Crystallography
(1992, Vol. C, Tables 4.2.6.8 and 6.1.1.4)
;
O O 0.011 0.006
;
International Tables for Crystallography
(1992, Vol. C, Tables 4.2.6.8 and 6.1.1.4)
;
C C 0.003 0.002
;
International Tables for Crystallography
(1992, Vol. C, Tables 4.2.6.8 and 6.1.1.4)
;

loop_
_geom_angle_atom_site_label_1
_geom_angle_atom_site_label_2
_geom_angle_atom_site_label_3
_geom_angle
_geom_angle_publ_flag
_geom_angle_site_symmetry_1
_geom_angle_site_symmetry_2
_geom_angle_site_symmetry_3
Br(1) Br(2) Br(1) 180.00(6) yes . . 2_557
C(9) S(1) C(23) 101.8(4) yes . . .
O(1) P(1) C(1) 113.1(4) yes . . .
O(1) P(1) C(11) 108.0(3) yes . . .
O(1) P(1) C(17) 111.5(4) yes . . .
C(1) P(1) C(11) 106.6(4) yes . . .
C(1) P(1) C(17) 111.4(4) yes . . .
C(11) P(1) C(17) 105.8(4) yes . . .
P(1) C(1) C(2) 115.8(6) yes . . .
P(1) C(1) C(10) 126.2(7) yes . . .
C(2) C(1) C(10) 117.6(10) yes . . .
C(1) C(2) C(3) 123.4(8) yes . . .
C(2) C(3) C(4) 120.5(9) yes . . .
C(3) C(4) C(5) 119.7(11) yes . . .
C(4) C(5) C(6) 118.9(11) yes . . .
C(4) C(5) C(10) 121.0(8) yes . . .
C(6) C(5) C(10) 120.1(9) yes . . .
C(5) C(6) C(7) 121.9(11) yes . . .
C(6) C(7) C(8) 119.2(9) yes . . .
C(7) C(8) C(9) 120.3(8) yes . . .
S(1) C(9) C(8) 115.0(7) yes . . .
S(1) C(9) C(10) 122.9(7) yes . . .
C(8) C(9) C(10) 121.8(10) yes . . .
C(1) C(10) C(5) 117.3(8) yes . . .
C(1) C(10) C(9) 126.4(10) yes . . .
C(5) C(10) C(9) 116.2(8) yes . . .
P(1) C(11) C(12) 121.5(6) yes . . .
P(1) C(11) C(16) 119.2(7) yes . . .
C(12) C(11) C(16) 119.1(7) yes . . .
C(11) C(12) C(13) 120.7(8) yes . . .
C(12) C(13) C(14) 120.4(9) yes . . .
C(13) C(14) C(15) 119.3(7) yes . . .
C(14) C(15) C(16) 121.0(8) yes . . .
C(11) C(16) C(15) 119.4(9) yes . . .
P(1) C(17) C(18) 120.6(6) yes . . .
P(1) C(17) C(22) 120.3(8) yes . . .
C(18) C(17) C(22) 118.9(9) yes . . .
C(17) C(18) C(19) 121.2(9) yes . . .
C(18) C(19) C(20) 119.0(11) yes . . .
C(19) C(20) C(21) 121.4(10) yes . . .
C(20) C(21) C(22) 119.3(9) yes . . .
C(17) C(22) C(21) 120.2(10) yes . . .
S(1) C(23) C(24) 115.6(7) yes . . .
S(1) C(23) C(28) 126.4(8) yes . . .
C(24) C(23) C(28) 118.0(8) yes . . .
C(23) C(24) C(25) 119.9(10) yes . . .
C(24) C(25) C(26) 120.7(12) yes . . .
C(25) C(26) C(27) 119.0(8) yes . . .
C(26) C(27) C(28) 120.6(10) yes . . .
C(23) C(28) C(27) 121.8(11) yes . . .
P(1) O(1) H(1o) 131.2 no . . .
C(1) C(2) H(2) 118.3 no . . .
C(3) C(2) H(2) 118.3 no . . .
C(2) C(3) H(3) 119.8 no . . .
C(4) C(3) H(3) 119.8 no . . .
C(3) C(4) H(4) 120.2 no . . .
C(5) C(4) H(4) 120.1 no . . .
C(5) C(6) H(6) 119.1 no . . .
C(7) C(6) H(6) 119.1 no . . .
C(6) C(7) H(7) 120.4 no . . .
C(8) C(7) H(7) 120.4 no . . .
C(7) C(8) H(8) 119.9 no . . .
C(9) C(8) H(8) 119.9 no . . .
C(11) C(12) H(12) 119.7 no . . .
C(13) C(12) H(12) 119.7 no . . .
C(12) C(13) H(13) 119.8 no . . .
C(14) C(13) H(13) 119.8 no . . .
C(13) C(14) H(14) 120.3 no . . .
C(15) C(14) H(14) 120.3 no . . .
C(14) C(15) H(15) 119.5 no . . .
C(16) C(15) H(15) 119.5 no . . .
C(11) C(16) H(16) 120.3 no . . .
C(15) C(16) H(16) 120.3 no . . .
C(17) C(18) H(18) 119.4 no . . .
C(19) C(18) H(18) 119.4 no . . .
C(18) C(19) H(19) 120.5 no . . .
C(20) C(19) H(19) 120.5 no . . .
C(19) C(20) H(20) 119.3 no . . .
C(21) C(20) H(20) 119.3 no . . .
C(20) C(21) H(21) 120.3 no . . .
C(22) C(21) H(21) 120.3 no . . .
C(17) C(22) H(22) 119.9 no . . .
C(21) C(22) H(22) 119.9 no . . .
C(23) C(24) H(24) 120.0 no . . .
C(25) C(24) H(24) 120.0 no . . .
C(24) C(25) H(25) 119.7 no . . .
C(26) C(25) H(25) 119.7 no . . .
C(25) C(26) H(26) 120.5 no . . .
C(27) C(26) H(26) 120.5 no . . .
C(26) C(27) H(27) 119.7 no . . .
C(28) C(27) H(27) 119.7 no . . .
C(23) C(28) H(28) 119.1 no . . .
C(27) C(28) H(28) 119.1 no . . .

loop_
_geom_bond_atom_site_label_1
_geom_bond_atom_site_label_2
_geom_bond_distance
_geom_bond_publ_flag
_geom_bond_site_symmetry_1
_geom_bond_site_symmetry_2
Br(1) Br(2) 2.5984(12) yes . .
S(1) C(9) 1.789(12) yes . .
S(1) C(23) 1.783(8) yes . .
P(1) O(1) 1.527(6) yes . .
P(1) C(1) 1.796(11) yes . .
P(1) C(11) 1.819(7) yes . .
P(1) C(17) 1.794(10) yes . .
C(1) C(2) 1.393(13) yes . .
C(1) C(10) 1.459(12) yes . .
C(2) C(3) 1.391(17) yes . .
C(3) C(4) 1.359(13) yes . .
C(4) C(5) 1.423(14) yes . .
C(5) C(6) 1.415(13) yes . .
C(5) C(10) 1.442(17) yes . .
C(6) C(7) 1.362(14) yes . .
C(7) C(8) 1.414(18) yes . .
C(8) C(9) 1.397(13) yes . .
C(9) C(10) 1.420(12) yes . .
C(11) C(12) 1.377(14) yes . .
C(11) C(16) 1.411(12) yes . .
C(12) C(13) 1.390(11) yes . .
C(13) C(14) 1.383(13) yes . .
C(14) C(15) 1.379(15) yes . .
C(15) C(16) 1.389(11) yes . .
C(17) C(18) 1.380(16) yes . .
C(17) C(22) 1.403(12) yes . .
C(18) C(19) 1.372(16) yes . .
C(19) C(20) 1.389(14) yes . .
C(20) C(21) 1.369(18) yes . .
C(21) C(22) 1.384(15) yes . .
C(23) C(24) 1.381(18) yes . .
C(23) C(28) 1.380(15) yes . .
C(24) C(25) 1.414(12) yes . .
C(25) C(26) 1.359(16) yes . .
C(26) C(27) 1.379(18) yes . .
C(27) C(28) 1.366(12) yes . .
O(1) H(1o) 1.218 no . .
C(2) H(2) 0.950 no . .
C(3) H(3) 0.950 no . .
C(4) H(4) 0.950 no . .
C(6) H(6) 0.950 no . .
C(7) H(7) 0.950 no . .
C(8) H(8) 0.950 no . .
C(12) H(12) 0.950 no . .
C(13) H(13) 0.950 no . .
C(14) H(14) 0.950 no . .
C(15) H(15) 0.950 no . .
C(16) H(16) 0.950 no . .
C(18) H(18) 0.950 no . .
C(19) H(19) 0.950 no . .
C(20) H(20) 0.950 no . .
C(21) H(21) 0.950 no . .
C(22) H(22) 0.950 no . .
C(24) H(24) 0.950 no . .
C(25) H(25) 0.950 no . .
C(26) H(26) 0.950 no . .
C(27) H(27) 0.950 no . .
C(28) H(28) 0.950 no . .

loop_
_geom_contact_atom_site_label_1
_geom_contact_atom_site_label_2
_geom_contact_distance
_geom_contact_publ_flag
_geom_contact_site_symmetry_1
_geom_contact_site_symmetry_2
O(1) C(6) 3.537(13) ? . 1_455
C(1) C(7) 3.585(14) ? . 2_667
C(4) C(7) 3.456(12) ? . 2_667
C(4) C(8) 3.374(12) ? . 2_667
C(5) C(6) 3.427(11) ? . 2_667
C(5) C(7) 3.344(11) ? . 2_667
C(5) C(8) 3.573(12) ? . 2_667
C(6) O(1) 3.537(13) ? . 1_655
C(6) C(5) 3.427(11) ? . 2_667
C(6) C(10) 3.299(12) ? . 2_667
C(7) C(1) 3.585(14) ? . 2_667
C(7) C(4) 3.456(12) ? . 2_667
C(7) C(5) 3.344(11) ? . 2_667
C(7) C(10) 3.488(12) ? . 2_667
C(8) C(4) 3.374(12) ? . 2_667
C(8) C(5) 3.573(12) ? . 2_667
C(10) C(6) 3.299(12) ? . 2_667
C(10) C(7) 3.488(12) ? . 2_667
C(12) C(27) 3.563(13) ? . 2_666
C(19) C(20) 3.520(13) ? . 2_566
C(20) C(19) 3.520(13) ? . 2_566
C(27) C(12) 3.563(13) ? . 2_666
C(27) C(27) 3.598(11) ? . 2_756
Br(1) H(2) 3.515 ? . 1_545
Br(1) H(3) 2.953 ? . 1_545
Br(1) H(7) 3.058 ? . 1_455
Br(1) H(15) 3.546 ? . 2_567
Br(1) H(16) 3.560 ? . 2_567
Br(1) H(18) 3.290 ? . .
Br(1) H(24) 3.135 ? . .
Br(1) H(25) 3.556 ? . 2_656
Br(1) H(26) 3.116 ? . 2_656
Br(2) H(7) 3.186 ? . 1_455
Br(2) H(7) 3.186 ? . 2_657
Br(2) H(8) 3.546 ? . 1_455
Br(2) H(8) 3.546 ? . 2_657
Br(2) H(15) 3.513 ? . 1_545
Br(2) H(15) 3.513 ? . 2_567
S(1) H(14) 2.956 ? . 1_645
P(1) H(6) 3.405 ? . 1_455
O(1) H(6) 2.696 ? . 1_455
O(1) H(6) 3.128 ? . 2_667
C(1) H(6) 3.544 ? . 2_667
C(1) H(7) 3.281 ? . 2_667
C(1) H(21) 3.149 ? . 2_666
C(2) H(7) 3.186 ? . 2_667
C(2) H(21) 3.330 ? . 2_666
C(2) H(26) 3.445 ? . 2_666
C(3) H(7) 3.393 ? . 2_667
C(3) H(20) 3.244 ? . 2_666
C(3) H(21) 3.400 ? . 2_666
C(3) H(25) 3.519 ? . 2_666
C(4) H(7) 3.574 ? . 2_667
C(4) H(8) 3.460 ? . 2_667
C(4) H(20) 2.964 ? . 2_666
C(4) H(21) 3.344 ? . 2_666
C(5) H(20) 3.501 ? . 2_666
C(5) H(21) 3.127 ? . 2_666
C(6) H(1o) 3.527 ? . 1_655
C(6) H(18) 2.809 ? . 1_655
C(7) H(18) 3.029 ? . 1_655
C(8) H(4) 3.441 ? . 2_667
C(8) H(14) 3.523 ? . 1_645
C(9) H(6) 3.426 ? . 2_667
C(9) H(21) 3.591 ? . 2_666
C(10) H(6) 3.294 ? . 2_667
C(10) H(7) 3.579 ? . 2_667
C(10) H(21) 2.963 ? . 2_666
C(11) H(4) 3.039 ? . 1_455
C(11) H(6) 3.328 ? . 1_455
C(12) H(4) 2.930 ? . 1_455
C(12) H(20) 2.951 ? . 2_566
C(12) H(26) 3.342 ? . 2_666
C(12) H(27) 3.011 ? . 2_666
C(13) H(3) 3.523 ? . 1_455
C(13) H(4) 2.859 ? . 1_455
C(13) H(20) 3.200 ? . 2_566
C(13) H(26) 3.460 ? . 2_666
C(13) H(27) 3.151 ? . 2_666
C(14) H(3) 3.496 ? . 1_455
C(14) H(4) 2.885 ? . 1_455
C(14) H(8) 3.228 ? . 1_465
C(14) H(15) 3.382 ? . 2_477
C(15) H(4) 2.953 ? . 1_455
C(15) H(8) 3.530 ? . 1_465
C(15) H(14) 3.597 ? . 2_477
C(15) H(15) 3.554 ? . 2_477
C(16) H(4) 3.048 ? . 1_455
C(16) H(6) 3.483 ? . 1_455
C(16) H(7) 3.513 ? . 2_667
C(18) H(6) 3.380 ? . 1_455
C(18) H(20) 3.534 ? . 2_566
C(19) H(12) 3.386 ? . 2_566
C(19) H(27) 3.545 ? . 1_455
C(20) H(12) 3.246 ? . 2_566
C(21) H(19) 3.538 ? . 2_566
C(21) H(22) 3.171 ? . 2_666
C(22) H(21) 3.444 ? . 2_666
C(22) H(22) 3.275 ? . 2_666
C(23) H(13) 3.283 ? . 1_645
C(23) H(14) 2.944 ? . 1_645
C(24) H(13) 3.114 ? . 1_645
C(24) H(14) 3.406 ? . 1_645
C(24) H(25) 3.318 ? . 2_656
C(25) H(3) 3.525 ? . 2_666
C(25) H(13) 3.083 ? . 1_645
C(25) H(25) 3.200 ? . 2_656
C(26) H(2) 3.117 ? . 2_666
C(26) H(12) 3.474 ? . 2_666
C(26) H(13) 3.188 ? . 1_645
C(26) H(27) 3.071 ? . 2_756
C(27) H(12) 3.025 ? . 2_666
C(27) H(13) 3.303 ? . 1_645
C(27) H(13) 3.587 ? . 2_666
C(27) H(19) 3.300 ? . 1_655
C(27) H(22) 3.389 ? . 2_666
C(27) H(26) 3.310 ? . 2_756
C(27) H(27) 3.255 ? . 2_756
C(28) H(13) 3.350 ? . 1_645
C(28) H(14) 3.419 ? . 1_645
C(28) H(19) 3.458 ? . 1_655
C(28) H(21) 3.405 ? . 2_666
C(28) H(22) 3.549 ? . 2_666
H(1o) C(6) 3.527 ? . 1_455
H(1o) C(6) 3.527 ? . 2_667
H(1o) H(6) 2.654 ? . 1_455
H(1o) H(6) 2.654 ? . 2_667
H(2) Br(1) 3.515 ? . 1_565
H(2) C(26) 3.117 ? . 2_666
H(2) H(7) 3.523 ? . 2_667
H(2) H(25) 3.598 ? . 2_666
H(2) H(26) 2.681 ? . 2_666
H(3) Br(1) 2.953 ? . 1_565
H(3) C(13) 3.523 ? . 1_655
H(3) C(14) 3.496 ? . 1_655
H(3) C(25) 3.525 ? . 2_666
H(3) H(13) 3.470 ? . 1_655
H(3) H(14) 3.436 ? . 1_655
H(3) H(20) 3.375 ? . 2_666
H(3) H(25) 2.932 ? . 2_666
H(3) H(26) 3.496 ? . 2_666
H(4) C(8) 3.441 ? . 2_667
H(4) C(11) 3.039 ? . 1_655
H(4) C(12) 2.930 ? . 1_655
H(4) C(13) 2.859 ? . 1_655
H(4) C(14) 2.885 ? . 1_655
H(4) C(15) 2.953 ? . 1_655
H(4) C(16) 3.048 ? . 1_655
H(4) H(8) 3.404 ? . 2_667
H(4) H(12) 3.460 ? . 1_655
H(4) H(13) 3.367 ? . 1_655
H(4) H(14) 3.414 ? . 1_655
H(4) H(15) 3.490 ? . 1_655
H(4) H(20) 2.967 ? . 2_666
H(6) P(1) 3.405 ? . 1_655
H(6) O(1) 2.696 ? . 1_655
H(6) O(1) 3.128 ? . 2_667
H(6) C(1) 3.544 ? . 2_667
H(6) C(9) 3.426 ? . 2_667
H(6) C(10) 3.294 ? . 2_667
H(6) C(11) 3.328 ? . 1_655
H(6) C(16) 3.483 ? . 1_655
H(6) C(18) 3.380 ? . 1_655
H(6) H(1o) 2.654 ? . 1_655
H(6) H(16) 3.556 ? . 1_655
H(6) H(16) 3.573 ? . 2_667
H(6) H(18) 2.609 ? . 1_655
H(7) Br(1) 3.058 ? . 1_655
H(7) Br(2) 3.186 ? . 1_655
H(7) C(1) 3.281 ? . 2_667
H(7) C(2) 3.186 ? . 2_667
H(7) C(3) 3.393 ? . 2_667
H(7) C(4) 3.574 ? . 2_667
H(7) C(10) 3.579 ? . 2_667
H(7) C(16) 3.513 ? . 2_667
H(7) H(2) 3.523 ? . 2_667
H(7) H(16) 2.825 ? . 2_667
H(7) H(18) 3.037 ? . 1_655
H(8) Br(2) 3.546 ? . 1_655
H(8) C(4) 3.460 ? . 2_667
H(8) C(14) 3.228 ? . 1_645
H(8) C(15) 3.530 ? . 1_645
H(8) H(4) 3.404 ? . 2_667
H(8) H(14) 2.742 ? . 1_645
H(8) H(15) 3.324 ? . 1_645
H(12) C(19) 3.386 ? . 2_566
H(12) C(20) 3.246 ? . 2_566
H(12) C(26) 3.474 ? . 2_666
H(12) C(27) 3.025 ? . 2_666
H(12) H(4) 3.460 ? . 1_455
H(12) H(19) 2.894 ? . 2_566
H(12) H(20) 2.590 ? . 2_566
H(12) H(26) 3.328 ? . 2_666
H(12) H(27) 2.484 ? . 2_666
H(13) C(23) 3.283 ? . 1_465
H(13) C(24) 3.114 ? . 1_465
H(13) C(25) 3.083 ? . 1_465
H(13) C(26) 3.188 ? . 1_465
H(13) C(27) 3.303 ? . 1_465
H(13) C(27) 3.587 ? . 2_666
H(13) C(28) 3.350 ? . 1_465
H(13) H(3) 3.470 ? . 1_455
H(13) H(4) 3.367 ? . 1_455
H(13) H(19) 3.429 ? . 2_566
H(13) H(20) 3.054 ? . 2_566
H(13) H(24) 3.556 ? . 1_465
H(13) H(25) 3.532 ? . 1_465
H(13) H(26) 3.515 ? . 2_666
H(13) H(27) 2.754 ? . 2_666
H(14) S(1) 2.956 ? . 1_465
H(14) C(8) 3.523 ? . 1_465
H(14) C(15) 3.597 ? . 2_477
H(14) C(23) 2.944 ? . 1_465
H(14) C(24) 3.406 ? . 1_465
H(14) C(28) 3.419 ? . 1_465
H(14) H(3) 3.436 ? . 1_455
H(14) H(4) 3.414 ? . 1_455
H(14) H(8) 2.742 ? . 1_465
H(14) H(15) 2.724 ? . 2_477
H(14) H(24) 3.594 ? . 1_465
H(15) Br(1) 3.546 ? . 2_567
H(15) Br(2) 3.513 ? . 1_565
H(15) C(14) 3.382 ? . 2_477
H(15) C(15) 3.554 ? . 2_477
H(15) H(4) 3.490 ? . 1_455
H(15) H(8) 3.324 ? . 1_465
H(15) H(14) 2.724 ? . 2_477
H(15) H(15) 3.050 ? . 2_477
H(16) Br(1) 3.560 ? . 2_567
H(16) H(6) 3.556 ? . 1_455
H(16) H(6) 3.573 ? . 2_667
H(16) H(7) 2.825 ? . 2_667
H(18) Br(1) 3.290 ? . .
H(18) C(6) 2.809 ? . 1_455
H(18) C(7) 3.029 ? . 1_455
H(18) H(6) 2.609 ? . 1_455
H(18) H(7) 3.037 ? . 1_455
H(19) C(21) 3.538 ? . 2_566
H(19) C(27) 3.300 ? . 1_455
H(19) C(28) 3.458 ? . 1_455
H(19) H(12) 2.894 ? . 2_566
H(19) H(13) 3.429 ? . 2_566
H(19) H(27) 2.615 ? . 1_455
H(19) H(28) 2.928 ? . 1_455
H(20) C(3) 3.244 ? . 2_666
H(20) C(4) 2.964 ? . 2_666
H(20) C(5) 3.501 ? . 2_666
H(20) C(12) 2.951 ? . 2_566
H(20) C(13) 3.200 ? . 2_566
H(20) C(18) 3.534 ? . 2_566
H(20) H(3) 3.375 ? . 2_666
H(20) H(4) 2.967 ? . 2_666
H(20) H(12) 2.590 ? . 2_566
H(20) H(13) 3.054 ? . 2_566
H(21) C(1) 3.149 ? . 2_666
H(21) C(2) 3.330 ? . 2_666
H(21) C(3) 3.400 ? . 2_666
H(21) C(4) 3.344 ? . 2_666
H(21) C(5) 3.127 ? . 2_666
H(21) C(9) 3.591 ? . 2_666
H(21) C(10) 2.963 ? . 2_666
H(21) C(22) 3.444 ? . 2_666
H(21) C(28) 3.405 ? . 2_666
H(21) H(22) 2.718 ? . 2_666
H(21) H(28) 3.155 ? . 2_666
H(22) C(21) 3.171 ? . 2_666
H(22) C(22) 3.275 ? . 2_666
H(22) C(27) 3.389 ? . 2_666
H(22) C(28) 3.549 ? . 2_666
H(22) H(21) 2.718 ? . 2_666
H(22) H(22) 2.910 ? . 2_666
H(24) Br(1) 3.135 ? . .
H(24) H(13) 3.556 ? . 1_645
H(24) H(14) 3.594 ? . 1_645
H(24) H(25) 2.891 ? . 2_656
H(25) Br(1) 3.556 ? . 2_656
H(25) C(3) 3.519 ? . 2_666
H(25) C(24) 3.318 ? . 2_656
H(25) C(25) 3.200 ? . 2_656
H(25) H(2) 3.598 ? . 2_666
H(25) H(3) 2.932 ? . 2_666
H(25) H(13) 3.532 ? . 1_645
H(25) H(24) 2.891 ? . 2_656
H(25) H(25) 2.671 ? . 2_656
H(26) Br(1) 3.116 ? . 2_656
H(26) C(2) 3.445 ? . 2_666
H(26) C(12) 3.342 ? . 2_666
H(26) C(13) 3.460 ? . 2_666
H(26) C(27) 3.310 ? . 2_756
H(26) H(2) 2.681 ? . 2_666
H(26) H(3) 3.496 ? . 2_666
H(26) H(12) 3.328 ? . 2_666
H(26) H(13) 3.515 ? . 2_666
H(26) H(27) 2.865 ? . 2_756
H(27) C(12) 3.011 ? . 2_666
H(27) C(13) 3.151 ? . 2_666
H(27) C(19) 3.545 ? . 1_655
H(27) C(26) 3.071 ? . 2_756
H(27) C(27) 3.255 ? . 2_756
H(27) H(12) 2.484 ? . 2_666
H(27) H(13) 2.754 ? . 2_666
H(27) H(19) 2.615 ? . 1_655
H(27) H(26) 2.865 ? . 2_756
H(27) H(27) 3.170 ? . 2_756
H(28) H(19) 2.928 ? . 1_655
H(28) H(21) 3.155 ? . 2_666
P(1) S(1) 3.165(2) ? . .
O(1) S(1) 2.951(4) ? . .

loop_
_geom_torsion_atom_site_label_1
_geom_torsion_atom_site_label_2
_geom_torsion_atom_site_label_3
_geom_torsion_atom_site_label_4
_geom_torsion
_geom_torsion_publ_flag
_geom_torsion_site_symmetry_1
_geom_torsion_site_symmetry_2
_geom_torsion_site_symmetry_3
_geom_torsion_site_symmetry_4
C(9) S(1) C(23) C(24) -168.1(7) ? . . . .
C(9) S(1) C(23) C(28) 14.9(8) ? . . . .
C(23) S(1) C(9) C(8) -77.0(6) ? . . . .
C(23) S(1) C(9) C(10) 97.8(6) ? . . . .
O(1) P(1) C(1) C(2) -131.5(6) ? . . . .
O(1) P(1) C(1) C(10) 41.8(8) ? . . . .
O(1) P(1) C(11) C(12) -136.3(9) ? . . . .
O(1) P(1) C(11) C(16) 40.0(10) ? . . . .
O(1) P(1) C(17) C(18) 26.2(8) ? . . . .
O(1) P(1) C(17) C(22) -159.3(6) ? . . . .
C(1) P(1) C(11) C(12) 101.8(10) ? . . . .
C(1) P(1) C(11) C(16) -81.9(9) ? . . . .
C(11) P(1) C(1) C(2) -12.9(8) ? . . . .
C(11) P(1) C(1) C(10) 160.4(7) ? . . . .
C(1) P(1) C(17) C(18) 153.6(6) ? . . . .
C(1) P(1) C(17) C(22) -31.9(7) ? . . . .
C(17) P(1) C(1) C(2) 102.0(7) ? . . . .
C(17) P(1) C(1) C(10) -84.7(8) ? . . . .
C(11) P(1) C(17) C(18) -91.0(7) ? . . . .
C(11) P(1) C(17) C(22) 83.5(7) ? . . . .
C(17) P(1) C(11) C(12) -16.8(10) ? . . . .
C(17) P(1) C(11) C(16) 159.5(8) ? . . . .
P(1) C(1) C(2) C(3) 173.1(7) ? . . . .
P(1) C(1) C(10) C(5) -167.1(6) ? . . . .
P(1) C(1) C(10) C(9) 11.4(12) ? . . . .
C(2) C(1) C(10) C(5) 6.1(11) ? . . . .
C(2) C(1) C(10) C(9) -175.4(8) ? . . . .
C(10) C(1) C(2) C(3) -0.8(12) ? . . . .
C(1) C(2) C(3) C(4) -4.6(13) ? . . . .
C(2) C(3) C(4) C(5) 4.2(13) ? . . . .
C(3) C(4) C(5) C(6) -177.0(8) ? . . . .
C(3) C(4) C(5) C(10) 1.4(12) ? . . . .
C(4) C(5) C(6) C(7) -180.0(7) ? . . . .
C(4) C(5) C(10) C(1) -6.5(11) ? . . . .
C(4) C(5) C(10) C(9) 174.9(7) ? . . . .
C(6) C(5) C(10) C(1) 171.9(7) ? . . . .
C(6) C(5) C(10) C(9) -6.8(11) ? . . . .
C(10) C(5) C(6) C(7) 1.6(12) ? . . . .
C(5) C(6) C(7) C(8) 2.8(12) ? . . . .
C(6) C(7) C(8) C(9) -1.7(12) ? . . . .
C(7) C(8) C(9) S(1) 170.9(6) ? . . . .
C(7) C(8) C(9) C(10) -3.9(12) ? . . . .
S(1) C(9) C(10) C(1) 15.0(11) ? . . . .
S(1) C(9) C(10) C(5) -166.5(6) ? . . . .
C(8) C(9) C(10) C(1) -170.5(7) ? . . . .
C(8) C(9) C(10) C(5) 8.0(11) ? . . . .
P(1) C(11) C(12) C(13) 177.5(9) ? . . . .
P(1) C(11) C(16) C(15) -176.4(8) ? . . . .
C(12) C(11) C(16) C(15) -0.1(14) ? . . . .
C(16) C(11) C(12) C(13) 1.2(17) ? . . . .
C(11) C(12) C(13) C(14) -0.8(17) ? . . . .
C(12) C(13) C(14) C(15) -0.8(17) ? . . . .
C(13) C(14) C(15) C(16) 2.0(18) ? . . . .
C(14) C(15) C(16) C(11) -1.5(17) ? . . . .
P(1) C(17) C(18) C(19) 176.6(6) ? . . . .
P(1) C(17) C(22) C(21) -175.4(6) ? . . . .
C(18) C(17) C(22) C(21) -0.7(12) ? . . . .
C(22) C(17) C(18) C(19) 2.0(12) ? . . . .
C(17) C(18) C(19) C(20) -2.0(13) ? . . . .
C(18) C(19) C(20) C(21) 0.7(13) ? . . . .
C(19) C(20) C(21) C(22) 0.4(11) ? . . . .
C(20) C(21) C(22) C(17) -0.4(11) ? . . . .
S(1) C(23) C(24) C(25) -179.4(7) ? . . . .
S(1) C(23) C(28) C(27) 177.7(7) ? . . . .
C(24) C(23) C(28) C(27) 0.8(13) ? . . . .
C(28) C(23) C(24) C(25) -2.1(13) ? . . . .
C(23) C(24) C(25) C(26) 1.9(14) ? . . . .
C(24) C(25) C(26) C(27) -0.3(10) ? . . . .
C(25) C(26) C(27) C(28) -1.1(14) ? . . . .
C(26) C(27) C(28) C(23) 0.9(14) ? . . . .
